data_7015727
loop_
_publ_author_name
'Burrows, Andrew D.'
'Kelly, David J.'
'Mahon, Mary F.'
'Raithby, Paul R.'
'Richardson, Christopher'
'Stevenson, Anna J.'

_publ_section_title
;
 Silver coordination networks and cages based on a semi-rigid
 bis(isoxazolyl) ligand.
;
_journal_issue 20
_journal_name_full 'Dalton transactions (Cambridge, England : 2003)'
_journal_page_first 5483
_journal_page_last 5493
_journal_paper_doi 10.1039/c1dt10029g
_journal_volume 40
_journal_year 2011
_chemical_formula_sum 'C45 H50 Ag F6 N5 O5 Sb'
_chemical_formula_weight 1084.52
_chemical_name_systematic
;
?
;
_space_group_IT_number 2
_symmetry_cell_setting triclinic
_symmetry_space_group_name_Hall '-P 1'
_symmetry_space_group_name_H-M 'P -1'
_atom_sites_solution_hydrogens geom
_atom_sites_solution_primary direct
_atom_sites_solution_secondary difmap
_audit_creation_method SHELXL-97
_cell_angle_alpha 103.860(1)
_cell_angle_beta 113.574(1)
_cell_angle_gamma 103.746(1)
_cell_formula_units_Z 2
_cell_length_a 13.5300(3)
_cell_length_b 14.3010(4)
_cell_length_c 14.3670(3)
_cell_measurement_reflns_used 29587
_cell_measurement_temperature 150(2)
_cell_measurement_theta_max 27.485
_cell_measurement_theta_min 2.910
_cell_volume 2293.51(10)
_computing_cell_refinement 'HKL Scalepack (Otwinowski & Minor 1997)'
_computing_data_collection 'Collect (Bruker AXS BV 1997-2004)'
_computing_data_reduction 'Denzo & Scalepack (Otwinowski, Minor 1997)'
_computing_molecular_graphics 'ORTEX (P.McArdle 1995)'
_computing_publication_material 'SHELXL-97/2 (Sheldrick 1997)'
_computing_structure_refinement 'SHELXL-97/2 (Sheldrick 1997)'
_computing_structure_solution 'SHELXS-97 (Sheldrick 1990)'
_diffrn_ambient_temperature 150(2)
_diffrn_measured_fraction_theta_full 0.988
_diffrn_measured_fraction_theta_max 0.988
_diffrn_measurement_device_type '95mm CCD camera on \k-goniostat'
_diffrn_measurement_method CCD
_diffrn_radiation_monochromator 'horizonally mounted graphite crystal'
_diffrn_radiation_source 'fine-focus sealed tube'
_diffrn_radiation_type MoK\a
_diffrn_radiation_wavelength 0.71073
_diffrn_reflns_av_R_equivalents 0.0554
_diffrn_reflns_av_sigmaI/netI 0.0484
_diffrn_reflns_limit_h_max 17
_diffrn_reflns_limit_h_min -17
_diffrn_reflns_limit_k_max 18
_diffrn_reflns_limit_k_min -18
_diffrn_reflns_limit_l_max 18
_diffrn_reflns_limit_l_min -18
_diffrn_reflns_number 38829
_diffrn_reflns_theta_full 27.54
_diffrn_reflns_theta_max 27.54
_diffrn_reflns_theta_min 3.58
_exptl_absorpt_coefficient_mu 1.090
_exptl_absorpt_correction_T_max 0.725
_exptl_absorpt_correction_T_min 0.612
_exptl_absorpt_correction_type multi-scan
_exptl_absorpt_process_details
;
multi-scan from symmetry-related measurements
Sortav (Blessing 1995)
;
_exptl_crystal_colour colorless
_exptl_crystal_density_diffrn 1.570
_exptl_crystal_density_method 'not measured'
_exptl_crystal_description block
_exptl_crystal_F_000 1094
_exptl_crystal_size_max 0.35
_exptl_crystal_size_mid 0.28
_exptl_crystal_size_min 0.25
_refine_diff_density_max 0.608
_refine_diff_density_min -0.959
_refine_diff_density_rms 0.178
_refine_ls_extinction_coef 0.0045(3)
_refine_ls_extinction_expression Fc^*^=kFc[1+0.001xFc^2^\l^3^/sin(2\q)]^-1/4^
_refine_ls_extinction_method SHELXL
_refine_ls_goodness_of_fit_ref 1.036
_refine_ls_hydrogen_treatment constr
_refine_ls_matrix_type full
_refine_ls_number_parameters 634
_refine_ls_number_reflns 10477
_refine_ls_number_restraints 0
_refine_ls_restrained_S_all 1.036
_refine_ls_R_factor_all 0.0567
_refine_ls_R_factor_gt 0.0342
_refine_ls_shift/su_max 0.001
_refine_ls_shift/su_mean 0.000
_refine_ls_structure_factor_coef Fsqd
_refine_ls_weighting_details 'calc w=1/[\s^2^(Fo^2^)+(0.0329P)^2^+0.9476P] where P=(Fo^2^+2Fc^2^)/3'
_refine_ls_weighting_scheme calc
_refine_ls_wR_factor_gt 0.0702
_refine_ls_wR_factor_ref 0.0783
_reflns_number_gt 7989
_reflns_number_total 10477
_reflns_threshold_expression >2sigma(I)
_cod_data_source_file c1dt10029g.txt
_cod_data_source_block Compound-8-h09adb04(CCDC-804684)
_cod_depositor_comments
;
The following automatic conversions were performed:
'_symmetry_cell_setting' value 'Triclinic' changed to 'triclinic'
according to '/home/saulius/struct/CIF-dictionaries/cif_core.dic'
dictionary named 'cif_core.dic' version 2.4.1 from 2010-06-29.

Automatic conversion script
Id: cif_fix_enum 1555 2011-01-17 13:19:09Z saulius 
;
_cod_original_cell_volume 2293.51(9)
_cod_original_sg_symbol_H-M P-1
_cod_database_code 7015727

loop_
_symmetry_equiv_pos_as_xyz
'x, y, z'
'-x, -y, -z'

loop_
_atom_site_label
_atom_site_type_symbol
_atom_site_fract_x
_atom_site_fract_y
_atom_site_fract_z
_atom_site_U_iso_or_equiv
_atom_site_adp_type
_atom_site_occupancy
_atom_site_symmetry_multiplicity
_atom_site_calc_flag
_atom_site_refinement_flags
_atom_site_disorder_assembly
_atom_site_disorder_group
Sb1 Sb -0.840602(17) -0.624685(14) -0.092087(15) 0.03549(7) Uani 1 1 d . . .
Ag1 Ag 0.035808(18) 0.235358(15) 0.327157(16) 0.03263(7) Uani 1 1 d . . .
F1 F -0.8483(9) -0.7323(9) -0.0401(8) 0.071(2) Uani 0.70 1 d P A 1
F2 F -0.8329(10) -0.5215(6) -0.1464(8) 0.102(3) Uani 0.70 1 d P A 1
F3 F -0.8544(5) -0.7139(5) -0.2196(4) 0.0657(15) Uani 0.70 1 d P A 1
F4 F -0.6815(4) -0.5874(4) -0.0344(4) 0.0927(15) Uani 0.70 1 d P A 1
F5 F -0.8198(5) -0.5409(3) 0.0377(3) 0.0847(16) Uani 0.70 1 d P A 1
F6 F -0.9980(4) -0.6709(5) -0.1534(4) 0.0968(17) Uani 0.70 1 d P A 1
F1A F -0.886(2) -0.7358(18) -0.056(2) 0.104(9) Uani 0.30 1 d P A 2
F2A F -0.797(2) -0.5100(12) -0.1273(18) 0.099(8) Uani 0.30 1 d P A 2
F3A F -0.8018(19) -0.7017(13) -0.1745(17) 0.162(10) Uani 0.30 1 d P A 2
F4A F -0.7014(14) -0.5692(10) 0.0319(13) 0.180(9) Uani 0.30 1 d P A 2
F5A F -0.8939(12) -0.5404(9) -0.0143(11) 0.095(4) Uani 0.30 1 d P A 2
F6A F -0.9839(14) -0.6693(10) -0.2107(11) 0.184(9) Uani 0.30 1 d P A 2
O1 O 0.10610(17) 0.06322(14) 0.21806(17) 0.0434(5) Uani 1 1 d . . .
O2 O 0.90871(16) 0.52617(13) 0.59878(15) 0.0341(4) Uani 1 1 d . . .
O3 O -0.03868(15) 0.14819(13) 0.48607(13) 0.0292(4) Uani 1 1 d . . .
O4 O -0.77602(16) -0.16543(14) -0.12944(15) 0.0354(4) Uani 1 1 d . . .
O5 O 0.5844(2) 0.12663(17) 0.5128(2) 0.0585(6) Uani 1 1 d . . .
N1 N 0.1459(2) 0.17252(17) 0.25975(19) 0.0364(5) Uani 1 1 d . . .
N2 N 0.87900(19) 0.59847(16) 0.55281(18) 0.0317(5) Uani 1 1 d . . .
N3 N -0.05720(19) 0.11761(16) 0.37730(17) 0.0311(5) Uani 1 1 d . . .
N4 N -0.88990(19) -0.23354(17) -0.16717(18) 0.0340(5) Uani 1 1 d . . .
N5 N 0.6920(2) 0.2095(2) 0.5991(2) 0.0458(6) Uani 1 1 d . . .
C1 C 0.1137(3) -0.0794(3) 0.0958(4) 0.0697(11) Uani 1 1 d . . .
H1A H 0.1469 -0.0929 0.0470 0.104 Uiso 1 1 calc R . .
H1B H 0.0287 -0.1121 0.0533 0.104 Uiso 1 1 calc R . .
H1C H 0.1424 -0.1082 0.1521 0.104 Uiso 1 1 calc R . .
C2 C 0.1490(3) 0.0349(2) 0.1492(3) 0.0425(7) Uani 1 1 d . . .
C3 C 0.2144(2) 0.1189(2) 0.1451(2) 0.0333(6) Uani 1 1 d . . .
C4 C 0.2094(2) 0.2050(2) 0.2163(2) 0.0305(6) Uani 1 1 d . . .
C5 C 0.2642(2) 0.3174(2) 0.2422(2) 0.0384(6) Uani 1 1 d . . .
H5A H 0.2505 0.3577 0.2982 0.058 Uiso 1 1 calc R . .
H5B H 0.2302 0.3324 0.1758 0.058 Uiso 1 1 calc R . .
H5C H 0.3481 0.3366 0.2698 0.058 Uiso 1 1 calc R . .
C6 C 0.2748(2) 0.1238(2) 0.0772(2) 0.0417(7) Uani 1 1 d . . .
H6A H 0.2361 0.1515 0.0218 0.050 Uiso 1 1 calc R . .
H6B H 0.2640 0.0521 0.0373 0.050 Uiso 1 1 calc R . .
C7 C 0.4041(2) 0.1894(2) 0.1402(2) 0.0350(6) Uani 1 1 d . . .
C8 C 0.4819(2) 0.1682(2) 0.2223(2) 0.0381(6) Uani 1 1 d . . .
H8 H 0.4534 0.1133 0.2424 0.046 Uiso 1 1 calc R . .
C9 C 0.6001(2) 0.2252(2) 0.2755(2) 0.0388(6) Uani 1 1 d . . .
H9 H 0.6513 0.2086 0.3312 0.047 Uiso 1 1 calc R . .
C10 C 0.6455(2) 0.3066(2) 0.2488(2) 0.0365(6) Uani 1 1 d . . .
C11 C 0.5673(3) 0.3280(2) 0.1671(3) 0.0444(7) Uani 1 1 d . . .
H11 H 0.5955 0.3828 0.1468 0.053 Uiso 1 1 calc R . .
C12 C 0.4489(3) 0.2708(2) 0.1144(2) 0.0449(7) Uani 1 1 d . . .
H12 H 0.3974 0.2879 0.0594 0.054 Uiso 1 1 calc R . .
C13 C 0.7754(2) 0.3675(2) 0.3045(2) 0.0433(7) Uani 1 1 d . . .
H13A H 0.8160 0.3182 0.3097 0.052 Uiso 1 1 calc R . .
H13B H 0.7921 0.4033 0.2584 0.052 Uiso 1 1 calc R . .
C14 C 0.8239(2) 0.4469(2) 0.4177(2) 0.0319(6) Uani 1 1 d . . .
C15 C 0.8741(2) 0.43612(19) 0.5146(2) 0.0331(6) Uani 1 1 d . . .
C16 C 0.9000(3) 0.3502(2) 0.5470(3) 0.0512(8) Uani 1 1 d . . .
H16A H 0.9657 0.3789 0.6215 0.077 Uiso 1 1 calc R . .
H16B H 0.9199 0.3103 0.4962 0.077 Uiso 1 1 calc R . .
H16C H 0.8316 0.3046 0.5445 0.077 Uiso 1 1 calc R . .
C17 C 0.8293(2) 0.5510(2) 0.4466(2) 0.0297(5) Uani 1 1 d . . .
C18 C 0.7897(3) 0.6078(2) 0.3733(2) 0.0418(7) Uani 1 1 d . . .
H18A H 0.8040 0.6783 0.4175 0.063 Uiso 1 1 calc R . .
H18B H 0.7063 0.5711 0.3218 0.063 Uiso 1 1 calc R . .
H18C H 0.8328 0.6113 0.3325 0.063 Uiso 1 1 calc R . .
C19 C -0.1674(3) -0.0368(2) 0.2101(2) 0.0378(6) Uani 1 1 d . . .
H19A H -0.1223 0.0051 0.1853 0.057 Uiso 1 1 calc R . .
H19B H -0.2500 -0.0500 0.1666 0.057 Uiso 1 1 calc R . .
H19C H -0.1563 -0.1031 0.2007 0.057 Uiso 1 1 calc R . .
C20 C -0.1272(2) 0.02005(19) 0.3276(2) 0.0281(5) Uani 1 1 d . . .
C21 C -0.1571(2) -0.01799(19) 0.3999(2) 0.0261(5) Uani 1 1 d . . .
C22 C -0.1012(2) 0.06446(19) 0.4957(2) 0.0275(5) Uani 1 1 d . . .
C23 C -0.0959(3) 0.0833(2) 0.6039(2) 0.0374(6) Uani 1 1 d . . .
H23A H -0.1510 0.1157 0.6078 0.056 Uiso 1 1 calc R . .
H23B H -0.0170 0.1295 0.6619 0.056 Uiso 1 1 calc R . .
H23C H -0.1161 0.0171 0.6135 0.056 Uiso 1 1 calc R . .
C24 C -0.2291(2) -0.12776(19) 0.3742(2) 0.0305(6) Uani 1 1 d . . .
H24A H -0.2195 -0.1351 0.4438 0.037 Uiso 1 1 calc R . .
H24B H -0.1979 -0.1748 0.3425 0.037 Uiso 1 1 calc R . .
C25 C -0.3579(2) -0.16351(19) 0.2961(2) 0.0277(5) Uani 1 1 d . . .
C26 C -0.4150(2) -0.2585(2) 0.2081(2) 0.0329(6) Uani 1 1 d . . .
H26 H -0.3717 -0.2982 0.1942 0.039 Uiso 1 1 calc R . .
C27 C -0.5345(2) -0.2961(2) 0.1403(2) 0.0346(6) Uani 1 1 d . . .
H27 H -0.5718 -0.3614 0.0811 0.042 Uiso 1 1 calc R . .
C28 C -0.5999(2) -0.2401(2) 0.1576(2) 0.0313(6) Uani 1 1 d . . .
C29 C -0.5427(2) -0.1441(2) 0.2447(2) 0.0338(6) Uani 1 1 d . . .
H29 H -0.5863 -0.1044 0.2577 0.041 Uiso 1 1 calc R . .
C30 C -0.4232(2) -0.1058(2) 0.3128(2) 0.0317(6) Uani 1 1 d . . .
H30 H -0.3858 -0.0398 0.3710 0.038 Uiso 1 1 calc R . .
C31 C -0.7293(2) -0.2801(2) 0.0825(2) 0.0351(6) Uani 1 1 d . . .
H31A H -0.7596 -0.3570 0.0532 0.042 Uiso 1 1 calc R . .
H31B H -0.7664 -0.2576 0.1262 0.042 Uiso 1 1 calc R . .
C32 C -0.7650(2) -0.24463(19) -0.0124(2) 0.0282(5) Uani 1 1 d . . .
C33 C -0.8817(2) -0.28014(19) -0.0975(2) 0.0284(5) Uani 1 1 d . . .
C34 C -0.9858(2) -0.3592(2) -0.1124(2) 0.0389(6) Uani 1 1 d . . .
H34A H -1.0528 -0.3735 -0.1825 0.058 Uiso 1 1 calc R . .
H34B H -1.0017 -0.3332 -0.0525 0.058 Uiso 1 1 calc R . .
H34C H -0.9717 -0.4233 -0.1123 0.058 Uiso 1 1 calc R . .
C35 C -0.7030(2) -0.17503(19) -0.0368(2) 0.0302(6) Uani 1 1 d . . .
C36 C -0.5790(2) -0.1076(2) 0.0105(2) 0.0414(7) Uani 1 1 d . . .
H36A H -0.5641 -0.0382 0.0577 0.062 Uiso 1 1 calc R . .
H36B H -0.5623 -0.1026 -0.0489 0.062 Uiso 1 1 calc R . .
H36C H -0.5290 -0.1377 0.0538 0.062 Uiso 1 1 calc R . .
C37 C 0.3799(3) 0.0902(3) 0.4173(3) 0.0552(8) Uani 1 1 d . . .
H37A H 0.3664 0.0862 0.3439 0.083 Uiso 1 1 calc R . .
H37B H 0.3243 0.1148 0.4328 0.083 Uiso 1 1 calc R . .
H37C H 0.3696 0.0212 0.4209 0.083 Uiso 1 1 calc R . .
C38 C 0.5000(3) 0.1634(2) 0.4997(3) 0.0437(7) Uani 1 1 d . . .
C39 C 0.5435(3) 0.2645(2) 0.5700(2) 0.0396(7) Uani 1 1 d . . .
C40 C 0.6629(3) 0.2888(2) 0.6295(3) 0.0458(7) Uani 1 1 d . . .
C41 C 0.7555(3) 0.3871(3) 0.7175(3) 0.0613(9) Uani 1 1 d . . .
H41A H 0.8258 0.3742 0.7565 0.092 Uiso 1 1 calc R . .
H41B H 0.7293 0.4144 0.7689 0.092 Uiso 1 1 calc R . .
H41C H 0.7726 0.4379 0.6853 0.092 Uiso 1 1 calc R . .
C42 C 0.4779(3) 0.3324(2) 0.5834(3) 0.0478(8) Uani 1 1 d . . .
H42A H 0.5026 0.3636 0.6623 0.057 Uiso 1 1 calc R . .
H42B H 0.3942 0.2881 0.5454 0.057 Uiso 1 1 calc R . .
C43 C 0.4919(2) 0.4197(2) 0.5406(2) 0.0321(6) Uani 1 1 d . . .
C44 C 0.4474(2) 0.4946(2) 0.5637(2) 0.0335(6) Uani 1 1 d . . .
H44 H 0.4114 0.4919 0.6083 0.040 Uiso 1 1 calc R . .
C45 C 0.4542(2) 0.5733(2) 0.5235(2) 0.0341(6) Uani 1 1 d . . .
H45 H 0.4217 0.6230 0.5397 0.041 Uiso 1 1 calc R . .

loop_
_atom_site_aniso_label
_atom_site_aniso_U_11
_atom_site_aniso_U_22
_atom_site_aniso_U_33
_atom_site_aniso_U_23
_atom_site_aniso_U_13
_atom_site_aniso_U_12
Sb1 0.04797(13) 0.02946(11) 0.03416(11) 0.01331(8) 0.02385(9) 0.01431(9)
Ag1 0.04383(13) 0.02664(11) 0.03195(12) 0.01081(9) 0.02198(10) 0.01421(9)
F1 0.104(5) 0.059(4) 0.060(3) 0.041(3) 0.037(3) 0.032(4)
F2 0.211(8) 0.090(6) 0.127(6) 0.091(5) 0.132(6) 0.112(6)
F3 0.102(3) 0.038(2) 0.0494(18) 0.0024(14) 0.0482(19) 0.008(2)
F4 0.0442(19) 0.108(4) 0.088(3) 0.025(3) 0.022(2) -0.002(2)
F5 0.166(5) 0.0365(18) 0.064(3) 0.0097(18) 0.082(3) 0.020(3)
F6 0.051(2) 0.164(5) 0.102(4) 0.068(4) 0.041(3) 0.057(3)
F1A 0.17(2) 0.027(6) 0.122(17) 0.025(8) 0.102(16) 0.000(10)
F2A 0.202(17) 0.019(5) 0.090(9) 0.008(5) 0.113(11) 0.003(7)
F3A 0.30(3) 0.096(13) 0.31(3) 0.111(16) 0.28(2) 0.138(16)
F4A 0.136(13) 0.075(7) 0.142(13) 0.034(9) -0.077(10) 0.001(8)
F5A 0.178(12) 0.070(6) 0.150(11) 0.071(8) 0.143(11) 0.084(8)
F6A 0.173(14) 0.072(7) 0.113(11) 0.011(8) -0.084(9) 0.034(8)
O1 0.0479(12) 0.0273(10) 0.0638(14) 0.0119(10) 0.0378(11) 0.0143(9)
O2 0.0413(11) 0.0275(9) 0.0361(10) 0.0146(8) 0.0195(9) 0.0130(8)
O3 0.0360(10) 0.0239(9) 0.0267(9) 0.0078(8) 0.0166(8) 0.0089(8)
O4 0.0432(11) 0.0323(10) 0.0369(11) 0.0166(9) 0.0235(9) 0.0129(9)
O5 0.0708(16) 0.0447(13) 0.0804(17) 0.0294(13) 0.0474(14) 0.0293(13)
N1 0.0423(13) 0.0283(12) 0.0449(14) 0.0112(11) 0.0264(12) 0.0166(11)
N2 0.0427(13) 0.0236(11) 0.0344(13) 0.0133(10) 0.0214(11) 0.0138(10)
N3 0.0389(13) 0.0274(11) 0.0260(11) 0.0086(9) 0.0168(10) 0.0102(10)
N4 0.0364(13) 0.0361(12) 0.0355(13) 0.0157(11) 0.0202(11) 0.0162(11)
N5 0.0408(14) 0.0430(15) 0.0710(18) 0.0345(14) 0.0305(14) 0.0242(13)
C1 0.067(2) 0.0341(18) 0.103(3) 0.0025(19) 0.053(2) 0.0139(17)
C2 0.0383(16) 0.0346(16) 0.0519(19) 0.0033(14) 0.0262(15) 0.0140(13)
C3 0.0291(14) 0.0369(15) 0.0290(14) 0.0052(12) 0.0136(12) 0.0126(12)
C4 0.0254(13) 0.0332(14) 0.0280(14) 0.0088(11) 0.0096(11) 0.0118(11)
C5 0.0409(16) 0.0343(15) 0.0408(16) 0.0120(13) 0.0210(14) 0.0152(13)
C6 0.0391(16) 0.0479(18) 0.0309(15) 0.0045(13) 0.0176(13) 0.0141(14)
C7 0.0366(15) 0.0395(15) 0.0298(14) 0.0053(12) 0.0210(13) 0.0146(13)
C8 0.0402(16) 0.0373(15) 0.0369(16) 0.0123(13) 0.0227(14) 0.0092(13)
C9 0.0377(16) 0.0434(17) 0.0331(15) 0.0110(13) 0.0181(13) 0.0131(13)
C10 0.0425(16) 0.0289(14) 0.0355(15) -0.0003(12) 0.0262(14) 0.0087(12)
C11 0.0562(19) 0.0350(16) 0.0479(18) 0.0133(14) 0.0337(16) 0.0136(14)
C12 0.0488(19) 0.0484(18) 0.0420(17) 0.0173(15) 0.0229(15) 0.0235(16)
C13 0.0404(16) 0.0367(16) 0.0480(18) 0.0005(14) 0.0307(15) 0.0058(13)
C14 0.0306(14) 0.0275(13) 0.0391(15) 0.0063(12) 0.0226(13) 0.0092(11)
C15 0.0325(14) 0.0229(13) 0.0492(17) 0.0112(12) 0.0262(13) 0.0099(11)
C16 0.0526(19) 0.0377(17) 0.080(2) 0.0290(17) 0.0393(19) 0.0243(15)
C17 0.0288(13) 0.0299(13) 0.0318(14) 0.0099(12) 0.0185(12) 0.0083(11)
C18 0.0474(17) 0.0410(16) 0.0396(17) 0.0195(14) 0.0220(14) 0.0148(14)
C19 0.0482(17) 0.0313(14) 0.0261(14) 0.0083(12) 0.0153(13) 0.0097(13)
C20 0.0309(14) 0.0236(13) 0.0258(13) 0.0078(11) 0.0113(11) 0.0098(11)
C21 0.0248(13) 0.0274(13) 0.0284(13) 0.0130(11) 0.0124(11) 0.0116(11)
C22 0.0269(13) 0.0278(13) 0.0299(14) 0.0132(11) 0.0135(11) 0.0116(11)
C23 0.0435(16) 0.0389(16) 0.0317(15) 0.0129(13) 0.0212(13) 0.0136(13)
C24 0.0308(14) 0.0260(13) 0.0313(14) 0.0116(11) 0.0124(12) 0.0088(11)
C25 0.0293(13) 0.0261(13) 0.0261(13) 0.0113(11) 0.0129(11) 0.0071(11)
C26 0.0356(15) 0.0271(13) 0.0363(15) 0.0108(12) 0.0185(13) 0.0117(12)
C27 0.0374(15) 0.0260(13) 0.0298(14) 0.0062(11) 0.0127(12) 0.0052(12)
C28 0.0312(14) 0.0310(14) 0.0314(14) 0.0164(12) 0.0140(12) 0.0086(12)
C29 0.0357(15) 0.0331(14) 0.0375(15) 0.0150(13) 0.0195(13) 0.0159(12)
C30 0.0390(15) 0.0250(13) 0.0271(14) 0.0061(11) 0.0159(12) 0.0093(12)
C31 0.0306(14) 0.0358(15) 0.0332(15) 0.0170(12) 0.0115(12) 0.0060(12)
C32 0.0321(14) 0.0215(12) 0.0302(14) 0.0074(11) 0.0163(12) 0.0092(11)
C33 0.0319(14) 0.0276(13) 0.0288(13) 0.0091(11) 0.0170(12) 0.0135(11)
C34 0.0298(14) 0.0427(16) 0.0387(16) 0.0153(14) 0.0139(13) 0.0097(13)
C35 0.0379(15) 0.0251(13) 0.0301(14) 0.0084(11) 0.0194(12) 0.0123(11)
C36 0.0418(16) 0.0338(15) 0.0439(17) 0.0128(13) 0.0243(14) 0.0021(13)
C37 0.061(2) 0.061(2) 0.051(2) 0.0304(18) 0.0292(18) 0.0229(18)
C38 0.060(2) 0.0438(17) 0.0516(19) 0.0312(16) 0.0371(17) 0.0268(16)
C39 0.0566(19) 0.0410(16) 0.0509(18) 0.0319(15) 0.0384(16) 0.0290(15)
C40 0.0534(19) 0.0444(18) 0.056(2) 0.0324(16) 0.0328(17) 0.0194(16)
C41 0.069(2) 0.053(2) 0.064(2) 0.0304(19) 0.033(2) 0.0161(19)
C42 0.068(2) 0.0455(18) 0.069(2) 0.0389(17) 0.0513(19) 0.0340(17)
C43 0.0375(15) 0.0328(14) 0.0366(15) 0.0189(12) 0.0228(13) 0.0158(12)
C44 0.0389(15) 0.0386(15) 0.0384(15) 0.0197(13) 0.0275(13) 0.0184(13)
C45 0.0414(15) 0.0351(14) 0.0434(16) 0.0210(13) 0.0279(14) 0.0230(13)

loop_
_atom_type_symbol
_atom_type_description
_atom_type_scat_dispersion_real
_atom_type_scat_dispersion_imag
_atom_type_scat_source
C C 0.0033 0.0016 'International Tables Vol C Tables 4.2.6.8 and 6.1.1.4'
H H 0.0000 0.0000 'International Tables Vol C Tables 4.2.6.8 and 6.1.1.4'
N N 0.0061 0.0033 'International Tables Vol C Tables 4.2.6.8 and 6.1.1.4'
O O 0.0106 0.0060 'International Tables Vol C Tables 4.2.6.8 and 6.1.1.4'
Ag Ag -0.8971 1.1015 'International Tables Vol C Tables 4.2.6.8 and 6.1.1.4'
Sb Sb -0.5866 1.5461 'International Tables Vol C Tables 4.2.6.8 and 6.1.1.4'
F F 0.0171 0.0103 'International Tables Vol C Tables 4.2.6.8 and 6.1.1.4'

loop_
_geom_angle_atom_site_label_1
_geom_angle_atom_site_label_2
_geom_angle_atom_site_label_3
_geom_angle
_geom_angle_site_symmetry_1
_geom_angle_site_symmetry_3
_geom_angle_publ_flag
F3A Sb1 F4A 97.1(11) . . ?
F3A Sb1 F6 109.7(8) . . ?
F4A Sb1 F6 147.6(8) . . ?
F3A Sb1 F6A 88.5(10) . . ?
F4A Sb1 F6A 174.1(8) . . ?
F6 Sb1 F6A 29.3(7) . . ?
F3A Sb1 F5 154.8(8) . . ?
F4A Sb1 F5 58.2(8) . . ?
F6 Sb1 F5 92.6(2) . . ?
F6A Sb1 F5 116.4(7) . . ?
F3A Sb1 F2 96.8(7) . . ?
F4A Sb1 F2 101.7(6) . . ?
F6 Sb1 F2 93.2(4) . . ?
F6A Sb1 F2 75.5(6) . . ?
F5 Sb1 F2 93.6(3) . . ?
F3A Sb1 F1A 87.6(12) . . ?
F4A Sb1 F1A 90.7(9) . . ?
F6 Sb1 F1A 73.0(9) . . ?
F6A Sb1 F1A 91.6(10) . . ?
F5 Sb1 F1A 87.7(10) . . ?
F2 Sb1 F1A 166.2(9) . . ?
F3A Sb1 F4 66.7(8) . . ?
F4A Sb1 F4 34.3(8) . . ?
F6 Sb1 F4 175.8(3) . . ?
F6A Sb1 F4 149.4(8) . . ?
F5 Sb1 F4 90.5(2) . . ?
F2 Sb1 F4 89.3(4) . . ?
F1A Sb1 F4 104.4(9) . . ?
F3A Sb1 F2A 94.2(9) . . ?
F4A Sb1 F2A 89.7(9) . . ?
F6 Sb1 F2A 105.8(9) . . ?
F6A Sb1 F2A 87.9(9) . . ?
F5 Sb1 F2A 90.9(6) . . ?
F2 Sb1 F2A 12.7(11) . . ?
F1A Sb1 F2A 178.1(13) . . ?
F4 Sb1 F2A 76.9(9) . . ?
F3A Sb1 F1 81.6(7) . . ?
F4A Sb1 F1 78.9(5) . . ?
F6 Sb1 F1 87.0(4) . . ?
F6A Sb1 F1 104.0(6) . . ?
F5 Sb1 F1 88.0(4) . . ?
F2 Sb1 F1 178.3(5) . . ?
F1A Sb1 F1 14.1(11) . . ?
F4 Sb1 F1 90.4(4) . . ?
F2A Sb1 F1 167.2(9) . . ?
F3A Sb1 F3 21.6(8) . . ?
F4A Sb1 F3 118.4(8) . . ?
F6 Sb1 F3 90.1(2) . . ?
F6A Sb1 F3 67.0(7) . . ?
F5 Sb1 F3 176.1(3) . . ?
F2 Sb1 F3 89.1(4) . . ?
F1A Sb1 F3 90.3(10) . . ?
F4 Sb1 F3 86.6(2) . . ?
F2A Sb1 F3 91.1(6) . . ?
F1 Sb1 F3 89.2(4) . . ?
F3A Sb1 F5A 174.6(8) . . ?
F4A Sb1 F5A 87.8(8) . . ?
F6 Sb1 F5A 66.5(5) . . ?
F6A Sb1 F5A 86.6(8) . . ?
F5 Sb1 F5A 30.5(4) . . ?
F2 Sb1 F5A 79.9(4) . . ?
F1A Sb1 F5A 94.7(11) . . ?
F4 Sb1 F5A 117.2(5) . . ?
F2A Sb1 F5A 83.5(7) . . ?
F1 Sb1 F5A 101.7(5) . . ?
F3 Sb1 F5A 153.3(5) . . ?
N2 Ag1 N3 115.41(7) 2_666 . ?
N2 Ag1 N1 116.69(8) 2_666 . ?
N3 Ag1 N1 110.87(8) . . ?
N2 Ag1 N4 105.78(8) 2_666 2_455 ?
N3 Ag1 N4 105.52(8) . 2_455 ?
N1 Ag1 N4 100.63(8) . 2_455 ?
C2 O1 N1 107.4(2) . . ?
C15 O2 N2 107.46(19) . . ?
C22 O3 N3 107.76(18) . . ?
C35 O4 N4 108.29(18) . . ?
C38 O5 N5 106.9(2) . . ?
C4 N1 O1 106.7(2) . . ?
C4 N1 Ag1 135.56(18) . . ?
O1 N1 Ag1 113.12(15) . . ?
C17 N2 O2 106.54(19) . . ?
C17 N2 Ag1 136.49(17) . 2_666 ?
O2 N2 Ag1 114.74(14) . 2_666 ?
C20 N3 O3 106.39(19) . . ?
C20 N3 Ag1 134.51(17) . . ?
O3 N3 Ag1 119.07(14) . . ?
C33 N4 O4 105.9(2) . . ?
C33 N4 Ag1 137.83(18) . 2_455 ?
O4 N4 Ag1 116.29(14) . 2_455 ?
C40 N5 O5 105.5(2) . . ?
C2 C1 H1A 109.5 . . ?
C2 C1 H1B 109.5 . . ?
H1A C1 H1B 109.5 . . ?
C2 C1 H1C 109.5 . . ?
H1A C1 H1C 109.5 . . ?
H1B C1 H1C 109.5 . . ?
C3 C2 O1 110.7(2) . . ?
C3 C2 C1 134.5(3) . . ?
O1 C2 C1 114.8(3) . . ?
C2 C3 C4 104.4(2) . . ?
C2 C3 C6 128.7(3) . . ?
C4 C3 C6 126.8(2) . . ?
N1 C4 C3 110.8(2) . . ?
N1 C4 C5 120.8(2) . . ?
C3 C4 C5 128.4(2) . . ?
C4 C5 H5A 109.5 . . ?
C4 C5 H5B 109.5 . . ?
H5A C5 H5B 109.5 . . ?
C4 C5 H5C 109.5 . . ?
H5A C5 H5C 109.5 . . ?
H5B C5 H5C 109.5 . . ?
C3 C6 C7 115.7(2) . . ?
C3 C6 H6A 108.4 . . ?
C7 C6 H6A 108.4 . . ?
C3 C6 H6B 108.4 . . ?
C7 C6 H6B 108.4 . . ?
H6A C6 H6B 107.4 . . ?
C12 C7 C8 117.5(3) . . ?
C12 C7 C6 120.6(3) . . ?
C8 C7 C6 121.8(3) . . ?
C9 C8 C7 121.4(3) . . ?
C9 C8 H8 119.3 . . ?
C7 C8 H8 119.3 . . ?
C8 C9 C10 121.2(3) . . ?
C8 C9 H9 119.4 . . ?
C10 C9 H9 119.4 . . ?
C11 C10 C9 117.3(3) . . ?
C11 C10 C13 121.3(3) . . ?
C9 C10 C13 121.4(3) . . ?
C12 C11 C10 121.3(3) . . ?
C12 C11 H11 119.3 . . ?
C10 C11 H11 119.3 . . ?
C7 C12 C11 121.3(3) . . ?
C7 C12 H12 119.3 . . ?
C11 C12 H12 119.3 . . ?
C14 C13 C10 113.8(2) . . ?
C14 C13 H13A 108.8 . . ?
C10 C13 H13A 108.8 . . ?
C14 C13 H13B 108.8 . . ?
C10 C13 H13B 108.8 . . ?
H13A C13 H13B 107.7 . . ?
C15 C14 C17 104.3(2) . . ?
C15 C14 C13 127.9(3) . . ?
C17 C14 C13 127.8(3) . . ?
C14 C15 O2 110.3(2) . . ?
C14 C15 C16 134.1(3) . . ?
O2 C15 C16 115.6(3) . . ?
C15 C16 H16A 109.5 . . ?
C15 C16 H16B 109.5 . . ?
H16A C16 H16B 109.5 . . ?
C15 C16 H16C 109.5 . . ?
H16A C16 H16C 109.5 . . ?
H16B C16 H16C 109.5 . . ?
N2 C17 C14 111.3(2) . . ?
N2 C17 C18 120.0(2) . . ?
C14 C17 C18 128.6(2) . . ?
C17 C18 H18A 109.5 . . ?
C17 C18 H18B 109.5 . . ?
H18A C18 H18B 109.5 . . ?
C17 C18 H18C 109.5 . . ?
H18A C18 H18C 109.5 . . ?
H18B C18 H18C 109.5 . . ?
C20 C19 H19A 109.5 . . ?
C20 C19 H19B 109.5 . . ?
H19A C19 H19B 109.5 . . ?
C20 C19 H19C 109.5 . . ?
H19A C19 H19C 109.5 . . ?
H19B C19 H19C 109.5 . . ?
N3 C20 C21 111.2(2) . . ?
N3 C20 C19 120.8(2) . . ?
C21 C20 C19 128.0(2) . . ?
C22 C21 C20 104.7(2) . . ?
C22 C21 C24 128.7(2) . . ?
C20 C21 C24 126.5(2) . . ?
C21 C22 O3 109.9(2) . . ?
C21 C22 C23 134.7(2) . . ?
O3 C22 C23 115.4(2) . . ?
C22 C23 H23A 109.5 . . ?
C22 C23 H23B 109.5 . . ?
H23A C23 H23B 109.5 . . ?
C22 C23 H23C 109.5 . . ?
H23A C23 H23C 109.5 . . ?
H23B C23 H23C 109.5 . . ?
C21 C24 C25 115.6(2) . . ?
C21 C24 H24A 108.4 . . ?
C25 C24 H24A 108.4 . . ?
C21 C24 H24B 108.4 . . ?
C25 C24 H24B 108.4 . . ?
H24A C24 H24B 107.4 . . ?
C26 C25 C30 118.3(2) . . ?
C26 C25 C24 120.0(2) . . ?
C30 C25 C24 121.6(2) . . ?
C27 C26 C25 120.9(2) . . ?
C27 C26 H26 119.6 . . ?
C25 C26 H26 119.6 . . ?
C28 C27 C26 121.0(2) . . ?
C28 C27 H27 119.5 . . ?
C26 C27 H27 119.5 . . ?
C27 C28 C29 118.3(2) . . ?
C27 C28 C31 120.9(2) . . ?
C29 C28 C31 120.8(2) . . ?
C30 C29 C28 121.1(2) . . ?
C30 C29 H29 119.4 . . ?
C28 C29 H29 119.4 . . ?
C29 C30 C25 120.3(2) . . ?
C29 C30 H30 119.8 . . ?
C25 C30 H30 119.8 . . ?
C32 C31 C28 114.8(2) . . ?
C32 C31 H31A 108.6 . . ?
C28 C31 H31A 108.6 . . ?
C32 C31 H31B 108.6 . . ?
C28 C31 H31B 108.6 . . ?
H31A C31 H31B 107.6 . . ?
C35 C32 C33 104.8(2) . . ?
C35 C32 C31 131.5(2) . . ?
C33 C32 C31 123.7(2) . . ?
N4 C33 C32 111.5(2) . . ?
N4 C33 C34 121.0(2) . . ?
C32 C33 C34 127.6(2) . . ?
C33 C34 H34A 109.5 . . ?
C33 C34 H34B 109.5 . . ?
H34A C34 H34B 109.5 . . ?
C33 C34 H34C 109.5 . . ?
H34A C34 H34C 109.5 . . ?
H34B C34 H34C 109.5 . . ?
C32 C35 O4 109.6(2) . . ?
C32 C35 C36 136.9(2) . . ?
O4 C35 C36 113.5(2) . . ?
C35 C36 H36A 109.5 . . ?
C35 C36 H36B 109.5 . . ?
H36A C36 H36B 109.5 . . ?
C35 C36 H36C 109.5 . . ?
H36A C36 H36C 109.5 . . ?
H36B C36 H36C 109.5 . . ?
C38 C37 H37A 109.5 . . ?
C38 C37 H37B 109.5 . . ?
H37A C37 H37B 109.5 . . ?
C38 C37 H37C 109.5 . . ?
H37A C37 H37C 109.5 . . ?
H37B C37 H37C 109.5 . . ?
O5 C38 C39 111.2(3) . . ?
O5 C38 C37 116.6(3) . . ?
C39 C38 C37 132.1(3) . . ?
C38 C39 C40 104.5(3) . . ?
C38 C39 C42 127.9(3) . . ?
C40 C39 C42 127.5(3) . . ?
N5 C40 C39 111.9(3) . . ?
N5 C40 C41 118.7(3) . . ?
C39 C40 C41 129.4(3) . . ?
C40 C41 H41A 109.5 . . ?
C40 C41 H41B 109.5 . . ?
H41A C41 H41B 109.5 . . ?
C40 C41 H41C 109.5 . . ?
H41A C41 H41C 109.5 . . ?
H41B C41 H41C 109.5 . . ?
C39 C42 C43 116.1(2) . . ?
C39 C42 H42A 108.3 . . ?
C43 C42 H42A 108.3 . . ?
C39 C42 H42B 108.3 . . ?
C43 C42 H42B 108.3 . . ?
H42A C42 H42B 107.4 . . ?
C44 C43 C45 117.9(2) . 2_666 ?
C44 C43 C42 119.4(2) . . ?
C45 C43 C42 122.7(2) 2_666 . ?
C45 C44 C43 121.6(2) . . ?
C45 C44 H44 119.2 . . ?
C43 C44 H44 119.2 . . ?
C44 C45 C43 120.5(2) . 2_666 ?
C44 C45 H45 119.8 . . ?
C43 C45 H45 119.8 2_666 . ?

loop_
_geom_bond_atom_site_label_1
_geom_bond_atom_site_label_2
_geom_bond_distance
_geom_bond_site_symmetry_2
_geom_bond_publ_flag
Sb1 F3A 1.744(13) . ?
Sb1 F4A 1.811(11) . ?
Sb1 F6 1.817(4) . ?
Sb1 F6A 1.822(11) . ?
Sb1 F5 1.827(3) . ?
Sb1 F2 1.828(7) . ?
Sb1 F1A 1.83(2) . ?
Sb1 F4 1.850(4) . ?
Sb1 F2A 1.861(18) . ?
Sb1 F1 1.864(9) . ?
Sb1 F3 1.875(5) . ?
Sb1 F5A 1.906(9) . ?
Ag1 N2 2.257(2) 2_666 ?
Ag1 N3 2.289(2) . ?
Ag1 N1 2.310(2) . ?
Ag1 N4 2.345(2) 2_455 ?
O1 C2 1.363(3) . ?
O1 N1 1.409(3) . ?
O2 C15 1.362(3) . ?
O2 N2 1.407(3) . ?
O3 C22 1.364(3) . ?
O3 N3 1.415(3) . ?
O4 C35 1.366(3) . ?
O4 N4 1.408(3) . ?
O5 C38 1.333(4) . ?
O5 N5 1.447(3) . ?
N1 C4 1.312(3) . ?
N2 C17 1.307(3) . ?
N2 Ag1 2.257(2) 2_666 ?
N3 C20 1.307(3) . ?
N4 C33 1.313(3) . ?
N4 Ag1 2.345(2) 2_455 ?
N5 C40 1.321(4) . ?
C1 C2 1.491(4) . ?
C1 H1A 0.9800 . ?
C1 H1B 0.9800 . ?
C1 H1C 0.9800 . ?
C2 C3 1.342(4) . ?
C3 C4 1.434(4) . ?
C3 C6 1.506(4) . ?
C4 C5 1.484(4) . ?
C5 H5A 0.9800 . ?
C5 H5B 0.9800 . ?
C5 H5C 0.9800 . ?
C6 C7 1.519(4) . ?
C6 H6A 0.9900 . ?
C6 H6B 0.9900 . ?
C7 C12 1.382(4) . ?
C7 C8 1.386(4) . ?
C8 C9 1.382(4) . ?
C8 H8 0.9500 . ?
C9 C10 1.394(4) . ?
C9 H9 0.9500 . ?
C10 C11 1.386(4) . ?
C10 C13 1.517(4) . ?
C11 C12 1.386(4) . ?
C11 H11 0.9500 . ?
C12 H12 0.9500 . ?
C13 C14 1.508(4) . ?
C13 H13A 0.9900 . ?
C13 H13B 0.9900 . ?
C14 C15 1.348(4) . ?
C14 C17 1.421(4) . ?
C15 C16 1.482(4) . ?
C16 H16A 0.9800 . ?
C16 H16B 0.9800 . ?
C16 H16C 0.9800 . ?
C17 C18 1.490(4) . ?
C18 H18A 0.9800 . ?
C18 H18B 0.9800 . ?
C18 H18C 0.9800 . ?
C19 C20 1.485(3) . ?
C19 H19A 0.9800 . ?
C19 H19B 0.9800 . ?
C19 H19C 0.9800 . ?
C20 C21 1.428(3) . ?
C21 C22 1.351(3) . ?
C21 C24 1.502(3) . ?
C22 C23 1.481(3) . ?
C23 H23A 0.9800 . ?
C23 H23B 0.9800 . ?
C23 H23C 0.9800 . ?
C24 C25 1.515(3) . ?
C24 H24A 0.9900 . ?
C24 H24B 0.9900 . ?
C25 C26 1.392(4) . ?
C25 C30 1.393(4) . ?
C26 C27 1.388(4) . ?
C26 H26 0.9500 . ?
C27 C28 1.379(4) . ?
C27 H27 0.9500 . ?
C28 C29 1.395(4) . ?
C28 C31 1.508(4) . ?
C29 C30 1.389(4) . ?
C29 H29 0.9500 . ?
C30 H30 0.9500 . ?
C31 C32 1.508(3) . ?
C31 H31A 0.9900 . ?
C31 H31B 0.9900 . ?
C32 C35 1.349(3) . ?
C32 C33 1.423(4) . ?
C33 C34 1.481(4) . ?
C34 H34A 0.9800 . ?
C34 H34B 0.9800 . ?
C34 H34C 0.9800 . ?
C35 C36 1.487(4) . ?
C36 H36A 0.9800 . ?
C36 H36B 0.9800 . ?
C36 H36C 0.9800 . ?
C37 C38 1.482(5) . ?
C37 H37A 0.9800 . ?
C37 H37B 0.9800 . ?
C37 H37C 0.9800 . ?
C38 C39 1.370(4) . ?
C39 C40 1.395(4) . ?
C39 C42 1.492(4) . ?
C40 C41 1.479(5) . ?
C41 H41A 0.9800 . ?
C41 H41B 0.9800 . ?
C41 H41C 0.9800 . ?
C42 C43 1.524(4) . ?
C42 H42A 0.9900 . ?
C42 H42B 0.9900 . ?
C43 C44 1.384(4) . ?
C43 C45 1.392(3) 2_666 ?
C44 C45 1.384(4) . ?
C44 H44 0.9500 . ?
C45 C43 1.392(3) 2_666 ?
C45 H45 0.9500 . ?

loop_
_geom_torsion_atom_site_label_1
_geom_torsion_atom_site_label_2
_geom_torsion_atom_site_label_3
_geom_torsion_atom_site_label_4
_geom_torsion
_geom_torsion_site_symmetry_1
_geom_torsion_site_symmetry_2
_geom_torsion_site_symmetry_3
_geom_torsion_site_symmetry_4
_geom_torsion_publ_flag
C2 O1 N1 C4 -0.2(3) . . . . ?
C2 O1 N1 Ag1 159.63(18) . . . . ?
N2 Ag1 N1 C4 -49.1(3) 2_666 . . . ?
N3 Ag1 N1 C4 176.0(2) . . . . ?
N4 Ag1 N1 C4 64.7(3) 2_455 . . . ?
N2 Ag1 N1 O1 159.06(15) 2_666 . . . ?
N3 Ag1 N1 O1 24.18(19) . . . . ?
N4 Ag1 N1 O1 -87.11(17) 2_455 . . . ?
C15 O2 N2 C17 0.1(3) . . . . ?
C15 O2 N2 Ag1 -165.82(15) . . . 2_666 ?
C22 O3 N3 C20 -0.3(2) . . . . ?
C22 O3 N3 Ag1 -178.78(15) . . . . ?
N2 Ag1 N3 C20 169.8(2) 2_666 . . . ?
N1 Ag1 N3 C20 -54.7(3) . . . . ?
N4 Ag1 N3 C20 53.4(3) 2_455 . . . ?
N2 Ag1 N3 O3 -12.25(19) 2_666 . . . ?
N1 Ag1 N3 O3 123.26(16) . . . . ?
N4 Ag1 N3 O3 -128.63(16) 2_455 . . . ?
C35 O4 N4 C33 0.2(3) . . . . ?
C35 O4 N4 Ag1 -179.65(15) . . . 2_455 ?
C38 O5 N5 C40 -0.5(3) . . . . ?
N1 O1 C2 C3 0.7(3) . . . . ?
N1 O1 C2 C1 -179.1(3) . . . . ?
O1 C2 C3 C4 -0.8(3) . . . . ?
C1 C2 C3 C4 178.9(4) . . . . ?
O1 C2 C3 C6 -177.7(3) . . . . ?
C1 C2 C3 C6 2.0(6) . . . . ?
O1 N1 C4 C3 -0.3(3) . . . . ?
Ag1 N1 C4 C3 -153.4(2) . . . . ?
O1 N1 C4 C5 179.4(2) . . . . ?
Ag1 N1 C4 C5 26.3(4) . . . . ?
C2 C3 C4 N1 0.7(3) . . . . ?
C6 C3 C4 N1 177.6(2) . . . . ?
C2 C3 C4 C5 -178.9(3) . . . . ?
C6 C3 C4 C5 -2.0(4) . . . . ?
C2 C3 C6 C7 -126.2(3) . . . . ?
C4 C3 C6 C7 57.5(4) . . . . ?
C3 C6 C7 C12 -122.9(3) . . . . ?
C3 C6 C7 C8 59.4(4) . . . . ?
C12 C7 C8 C9 -0.9(4) . . . . ?
C6 C7 C8 C9 176.8(2) . . . . ?
C7 C8 C9 C10 0.2(4) . . . . ?
C8 C9 C10 C11 0.1(4) . . . . ?
C8 C9 C10 C13 -178.2(2) . . . . ?
C9 C10 C11 C12 0.2(4) . . . . ?
C13 C10 C11 C12 178.5(3) . . . . ?
C8 C7 C12 C11 1.2(4) . . . . ?
C6 C7 C12 C11 -176.6(3) . . . . ?
C10 C11 C12 C7 -0.9(4) . . . . ?
C11 C10 C13 C14 103.6(3) . . . . ?
C9 C10 C13 C14 -78.2(3) . . . . ?
C10 C13 C14 C15 95.2(3) . . . . ?
C10 C13 C14 C17 -86.2(3) . . . . ?
C17 C14 C15 O2 0.0(3) . . . . ?
C13 C14 C15 O2 178.8(2) . . . . ?
C17 C14 C15 C16 -178.7(3) . . . . ?
C13 C14 C15 C16 0.1(5) . . . . ?
N2 O2 C15 C14 -0.1(3) . . . . ?
N2 O2 C15 C16 178.9(2) . . . . ?
O2 N2 C17 C14 -0.1(3) . . . . ?
Ag1 N2 C17 C14 161.18(19) 2_666 . . . ?
O2 N2 C17 C18 -178.5(2) . . . . ?
Ag1 N2 C17 C18 -17.2(4) 2_666 . . . ?
C15 C14 C17 N2 0.0(3) . . . . ?
C13 C14 C17 N2 -178.8(2) . . . . ?
C15 C14 C17 C18 178.3(3) . . . . ?
C13 C14 C17 C18 -0.6(4) . . . . ?
O3 N3 C20 C21 -0.4(3) . . . . ?
Ag1 N3 C20 C21 177.75(17) . . . . ?
O3 N3 C20 C19 178.6(2) . . . . ?
Ag1 N3 C20 C19 -3.2(4) . . . . ?
N3 C20 C21 C22 0.9(3) . . . . ?
C19 C20 C21 C22 -178.0(3) . . . . ?
N3 C20 C21 C24 -175.7(2) . . . . ?
C19 C20 C21 C24 5.3(4) . . . . ?
C20 C21 C22 O3 -1.1(3) . . . . ?
C24 C21 C22 O3 175.5(2) . . . . ?
C20 C21 C22 C23 177.2(3) . . . . ?
C24 C21 C22 C23 -6.2(5) . . . . ?
N3 O3 C22 C21 0.9(3) . . . . ?
N3 O3 C22 C23 -177.8(2) . . . . ?
C22 C21 C24 C25 112.3(3) . . . . ?
C20 C21 C24 C25 -71.8(3) . . . . ?
C21 C24 C25 C26 132.1(2) . . . . ?
C21 C24 C25 C30 -51.1(3) . . . . ?
C30 C25 C26 C27 -1.6(4) . . . . ?
C24 C25 C26 C27 175.3(2) . . . . ?
C25 C26 C27 C28 0.5(4) . . . . ?
C26 C27 C28 C29 0.4(4) . . . . ?
C26 C27 C28 C31 178.8(2) . . . . ?
C27 C28 C29 C30 -0.2(4) . . . . ?
C31 C28 C29 C30 -178.6(2) . . . . ?
C28 C29 C30 C25 -0.9(4) . . . . ?
C26 C25 C30 C29 1.8(4) . . . . ?
C24 C25 C30 C29 -175.1(2) . . . . ?
C27 C28 C31 C32 -91.5(3) . . . . ?
C29 C28 C31 C32 86.8(3) . . . . ?
C28 C31 C32 C35 -7.7(4) . . . . ?
C28 C31 C32 C33 174.7(2) . . . . ?
O4 N4 C33 C32 0.6(3) . . . . ?
Ag1 N4 C33 C32 -179.55(18) 2_455 . . . ?
O4 N4 C33 C34 -179.2(2) . . . . ?
Ag1 N4 C33 C34 0.7(4) 2_455 . . . ?
C35 C32 C33 N4 -1.2(3) . . . . ?
C31 C32 C33 N4 177.0(2) . . . . ?
C35 C32 C33 C34 178.5(2) . . . . ?
C31 C32 C33 C34 -3.3(4) . . . . ?
C33 C32 C35 O4 1.3(3) . . . . ?
C31 C32 C35 O4 -176.7(3) . . . . ?
C33 C32 C35 C36 -179.0(3) . . . . ?
C31 C32 C35 C36 3.0(5) . . . . ?
N4 O4 C35 C32 -1.0(3) . . . . ?
N4 O4 C35 C36 179.2(2) . . . . ?
N5 O5 C38 C39 0.5(3) . . . . ?
N5 O5 C38 C37 -177.8(2) . . . . ?
O5 C38 C39 C40 -0.3(3) . . . . ?
C37 C38 C39 C40 177.7(3) . . . . ?
O5 C38 C39 C42 -178.2(2) . . . . ?
C37 C38 C39 C42 -0.3(5) . . . . ?
O5 N5 C40 C39 0.4(3) . . . . ?
O5 N5 C40 C41 -179.6(2) . . . . ?
C38 C39 C40 N5 -0.1(3) . . . . ?
C42 C39 C40 N5 177.9(3) . . . . ?
C38 C39 C40 C41 179.9(3) . . . . ?
C42 C39 C40 C41 -2.1(5) . . . . ?
C38 C39 C42 C43 -108.5(3) . . . . ?
C40 C39 C42 C43 74.0(4) . . . . ?
C39 C42 C43 C44 -170.9(3) . . . . ?
C39 C42 C43 C45 10.5(4) . . . 2_666 ?
C45 C43 C44 C45 1.0(5) 2_666 . . . ?
C42 C43 C44 C45 -177.6(3) . . . . ?
C43 C44 C45 C43 -1.0(5) . . . 2_666 ?
